data_4101374
loop_
_publ_author_name
'Yanagisawa, Shuichi'
'Sudo, Tomoko'
'Noyori, Ryoji'
'Itami, Kenichiro'

_publ_section_title
;
 Direct C-H arylation of (hetero)arenes with aryl iodides via rhodium
 catalysis.
;
_journal_issue 36
_journal_name_full 'Journal of the American Chemical Society'
_journal_page_first 11748
_journal_page_last 11749
_journal_paper_doi 10.1021/ja064500p
_journal_volume 128
_journal_year 2006
_chemical_formula_sum 'C19 H6 Cl F36 O7 P2 Rh'
_chemical_formula_weight 1230.54
_chemical_name_systematic
; 
 ? 
;
_space_group_IT_number 15
_symmetry_space_group_name_Hall '-C 2yc'
_symmetry_space_group_name_H-M 'C 1 2/c 1'
_atom_sites_solution_hydrogens geom
_atom_sites_solution_primary direct
_atom_sites_solution_secondary difmap
_audit_creation_method SHELXL-97
_cell_angle_alpha 90.0000(5)
_cell_angle_beta 105.3324(7)
_cell_angle_gamma 90.0000(5)
_cell_formula_units_Z 8
_cell_length_a 33.050(5)
_cell_length_b 17.903(2)
_cell_length_c 13.525(2)
_cell_measurement_temperature 173(2)
_cell_volume 7717.8(19)
_computing_structure_refinement 'SHELXL-97 (Sheldrick, 1997)'
_computing_structure_solution 'SHELXS-97 (Sheldrick, 1990)'
_diffrn_ambient_temperature 173(2)
_diffrn_measured_fraction_theta_full 0.997
_diffrn_measured_fraction_theta_max 0.997
_diffrn_radiation_monochromator graphite
_diffrn_radiation_source 'fine-focus sealed tube'
_diffrn_radiation_type MoK\a
_diffrn_radiation_wavelength 0.71070
_diffrn_reflns_av_R_equivalents 0.0312
_diffrn_reflns_av_sigmaI/netI 0.0291
_diffrn_reflns_limit_h_max 42
_diffrn_reflns_limit_h_min -40
_diffrn_reflns_limit_k_max 23
_diffrn_reflns_limit_k_min -22
_diffrn_reflns_limit_l_max 17
_diffrn_reflns_limit_l_min -17
_diffrn_reflns_number 30758
_diffrn_reflns_theta_full 27.48
_diffrn_reflns_theta_max 27.48
_diffrn_reflns_theta_min 3.05
_exptl_absorpt_coefficient_mu 0.404
_exptl_absorpt_correction_T_max 0.9236
_exptl_absorpt_correction_T_min 0.9236
_exptl_crystal_density_diffrn 1.059
_exptl_crystal_density_method 'not measured'
_exptl_crystal_F_000 2368
_exptl_crystal_size_max 0.20
_exptl_crystal_size_mid 0.20
_exptl_crystal_size_min 0.20
_refine_diff_density_max 0.616
_refine_diff_density_min -0.586
_refine_diff_density_rms 0.076
_refine_ls_extinction_method none
_refine_ls_goodness_of_fit_ref 1.105
_refine_ls_hydrogen_treatment mixed
_refine_ls_matrix_type full
_refine_ls_number_parameters 595
_refine_ls_number_reflns 8832
_refine_ls_number_restraints 0
_refine_ls_restrained_S_all 1.105
_refine_ls_R_factor_all 0.0503
_refine_ls_R_factor_gt 0.0419
_refine_ls_shift/su_max 0.001
_refine_ls_shift/su_mean 0.000
_refine_ls_structure_factor_coef Fsqd
_refine_ls_weighting_details 'calc w=1/[\s^2^(Fo^2^)+(0.0534P)^2^+9.5980P] where P=(Fo^2^+2Fc^2^)/3'
_refine_ls_weighting_scheme calc
_refine_ls_wR_factor_gt 0.1010
_refine_ls_wR_factor_ref 0.1075
_reflns_number_gt 7644
_reflns_number_total 8832
_reflns_threshold_expression >2sigma(I)
_cod_data_source_file ja064500psi20060626_030606.cif
_cod_data_source_block rhp2
_cod_database_code 4101374

loop_
_symmetry_equiv_pos_as_xyz
'x, y, z'
'-x, y, -z+1/2'
'x+1/2, y+1/2, z'
'-x+1/2, y+1/2, -z+1/2'
'-x, -y, -z'
'x, -y, z-1/2'
'-x+1/2, -y+1/2, -z'
'x+1/2, -y+1/2, z-1/2'

loop_
_atom_site_label
_atom_site_type_symbol
_atom_site_fract_x
_atom_site_fract_y
_atom_site_fract_z
_atom_site_U_iso_or_equiv
_atom_site_adp_type
_atom_site_occupancy
_atom_site_symmetry_multiplicity
_atom_site_calc_flag
_atom_site_refinement_flags
Rh1 Rh 0.379807(6) 0.730499(11) 0.702258(15) 0.02753(8) Uani 1 1 d .
Cl1 Cl 0.31362(2) 0.78003(4) 0.61805(6) 0.03620(16) Uani 1 1 d .
P1 P 0.39119(2) 0.82487(4) 0.81726(5) 0.02852(15) Uani 1 1 d .
P2 P 0.36829(2) 0.63345(4) 0.59206(5) 0.02770(15) Uani 1 1 d .
O1 O 0.35801(6) 0.83752(11) 0.88312(15) 0.0360(4) Uani 1 1 d .
O2 O 0.39628(6) 0.90921(11) 0.78377(15) 0.0368(5) Uani 1 1 d .
O3 O 0.43522(6) 0.81738(11) 0.89992(14) 0.0336(4) Uani 1 1 d .
C1 C 0.32534(10) 0.78676(19) 0.8849(2) 0.0401(7) Uani 1 1 d .
H1 H 0.3183 0.7573 0.8197 0.048 Uiso 1 1 calc R
C2 C 0.34010(14) 0.7332(2) 0.9750(3) 0.0608(10) Uani 1 1 d .
C3 C 0.28757(11) 0.8336(3) 0.8894(3) 0.0589(10) Uani 1 1 d .
F1 F 0.37521(9) 0.69983(15) 0.9668(2) 0.0816(8) Uani 1 1 d .
F2 F 0.34849(9) 0.76699(17) 1.06481(18) 0.0822(8) Uani 1 1 d .
F3 F 0.31143(10) 0.68127(16) 0.9734(2) 0.0955(9) Uani 1 1 d .
F4 F 0.27578(7) 0.87507(15) 0.80568(19) 0.0714(7) Uani 1 1 d .
F5 F 0.29559(8) 0.87853(18) 0.9694(2) 0.0917(9) Uani 1 1 d .
F6 F 0.25545(7) 0.78995(19) 0.8930(2) 0.0881(8) Uani 1 1 d .
C4 C 0.36716(9) 0.94821(15) 0.7045(2) 0.0316(6) Uani 1 1 d .
H2 H 0.3410 0.9178 0.6805 0.038 Uiso 1 1 calc R
C5 C 0.38697(11) 0.9595(2) 0.6167(3) 0.0492(8) Uani 1 1 d .
C6 C 0.35695(13) 1.02056(18) 0.7505(3) 0.0531(9) Uani 1 1 d .
F7 F 0.39626(9) 0.89365(14) 0.5827(2) 0.0789(8) Uani 1 1 d .
F8 F 0.42281(8) 0.99677(15) 0.6443(2) 0.0818(8) Uani 1 1 d .
F9 F 0.36232(9) 0.99641(17) 0.54095(18) 0.0836(8) Uani 1 1 d .
F10 F 0.39085(10) 1.05927(14) 0.7941(3) 0.1017(11) Uani 1 1 d .
F11 F 0.33201(10) 1.06296(13) 0.68147(18) 0.0863(9) Uani 1 1 d .
F12 F 0.33771(11) 1.00628(15) 0.8224(2) 0.0920(9) Uani 1 1 d .
C7 C 0.45807(9) 0.87300(17) 0.9676(2) 0.0364(6) Uani 1 1 d .
H3 H 0.4404 0.9188 0.9639 0.044 Uiso 1 1 calc R
C8 C 0.46792(11) 0.8405(2) 1.0751(2) 0.0547(9) Uani 1 1 d .
C9 C 0.49672(10) 0.89134(19) 0.9312(3) 0.0448(7) Uani 1 1 d .
F13 F 0.43289(8) 0.82493(17) 1.09918(17) 0.0785(7) Uani 1 1 d .
F14 F 0.49006(8) 0.77791(15) 1.08275(19) 0.0776(7) Uani 1 1 d .
F15 F 0.48915(8) 0.88942(17) 1.14278(16) 0.0853(8) Uani 1 1 d .
F16 F 0.51627(6) 0.83102(13) 0.91320(19) 0.0636(6) Uani 1 1 d .
F17 F 0.52431(6) 0.93180(13) 1.00002(18) 0.0641(6) Uani 1 1 d .
F18 F 0.48605(6) 0.93080(14) 0.84592(17) 0.0646(6) Uani 1 1 d .
O4 O 0.33204(6) 0.57427(11) 0.59306(16) 0.0354(4) Uani 1 1 d .
O5 O 0.40645(6) 0.57646(11) 0.61349(15) 0.0333(4) Uani 1 1 d .
O6 O 0.35708(6) 0.64961(10) 0.47156(14) 0.0324(4) Uani 1 1 d .
C10 C 0.28876(9) 0.59011(18) 0.5711(3) 0.0435(7) Uani 1 1 d .
H4 H 0.2837 0.6435 0.5497 0.052 Uiso 1 1 calc R
C11 C 0.26706(12) 0.5398(2) 0.4835(4) 0.0650(11) Uani 1 1 d .
C12 C 0.27517(17) 0.5769(3) 0.6680(5) 0.0902(18) Uani 1 1 d .
F19 F 0.27701(13) 0.56009(19) 0.3999(2) 0.1251(15) Uani 1 1 d .
F20 F 0.27695(7) 0.46918(11) 0.5014(2) 0.0694(6) Uani 1 1 d .
F21 F 0.22595(8) 0.54377(16) 0.4667(3) 0.1263(15) Uani 1 1 d .
F22 F 0.29896(14) 0.6161(2) 0.7444(3) 0.1398(17) Uani 1 1 d .
F23 F 0.23551(13) 0.5971(2) 0.6538(5) 0.177(2) Uani 1 1 d .
F24 F 0.27841(12) 0.50701(17) 0.6964(2) 0.1143(13) Uani 1 1 d .
C13 C 0.40612(10) 0.50157(15) 0.5780(2) 0.0359(6) Uani 1 1 d .
H5 H 0.3782 0.4898 0.5302 0.043 Uiso 1 1 calc R
C14 C 0.43999(14) 0.4962(2) 0.5216(3) 0.0588(10) Uani 1 1 d .
C15 C 0.41411(13) 0.4510(2) 0.6723(3) 0.0538(9) Uani 1 1 d .
F25 F 0.43193(10) 0.54195(17) 0.44374(18) 0.0892(9) Uani 1 1 d .
F26 F 0.44057(11) 0.42806(15) 0.4838(3) 0.1074(11) Uani 1 1 d .
F27 F 0.47768(8) 0.51305(17) 0.5815(2) 0.0846(8) Uani 1 1 d .
F28 F 0.41541(13) 0.38074(13) 0.6446(2) 0.1108(12) Uani 1 1 d .
F29 F 0.44862(8) 0.46598(16) 0.73989(17) 0.0752(7) Uani 1 1 d .
F30 F 0.38372(9) 0.45945(17) 0.7186(2) 0.0885(9) Uani 1 1 d .
C16 C 0.36141(10) 0.72110(16) 0.4284(2) 0.0345(6) Uani 1 1 d .
H6 H 0.3581 0.7609 0.4775 0.041 Uiso 1 1 calc R
C17 C 0.32565(11) 0.72701(19) 0.3313(3) 0.0462(8) Uani 1 1 d .
C18 C 0.40480(11) 0.72746(17) 0.4103(3) 0.0420(7) Uani 1 1 d .
F31 F 0.28912(6) 0.72632(12) 0.35588(17) 0.0583(5) Uani 1 1 d .
F32 F 0.32825(8) 0.79055(13) 0.28307(18) 0.0687(6) Uani 1 1 d .
F33 F 0.32527(7) 0.67106(13) 0.26752(15) 0.0632(6) Uani 1 1 d .
F34 F 0.41167(7) 0.79791(12) 0.38712(19) 0.0634(6) Uani 1 1 d .
F35 F 0.41015(7) 0.68393(13) 0.33666(16) 0.0610(6) Uani 1 1 d .
F36 F 0.43377(6) 0.71012(12) 0.49599(16) 0.0530(5) Uani 1 1 d .
C19 C 0.43187(10) 0.69113(17) 0.7676(2) 0.0388(7) Uani 1 1 d .
O7 O 0.46365(7) 0.66769(15) 0.8074(2) 0.0583(7) Uani 1 1 d .

loop_
_atom_site_aniso_label
_atom_site_aniso_U_11
_atom_site_aniso_U_22
_atom_site_aniso_U_33
_atom_site_aniso_U_23
_atom_site_aniso_U_13
_atom_site_aniso_U_12
Rh1 0.02624(12) 0.02897(13) 0.02795(12) -0.00190(8) 0.00816(8) 0.00061(8)
Cl1 0.0298(3) 0.0369(4) 0.0392(4) -0.0058(3) 0.0044(3) 0.0043(3)
P1 0.0272(3) 0.0296(3) 0.0266(3) -0.0007(3) 0.0033(3) 0.0031(3)
P2 0.0264(3) 0.0273(3) 0.0305(3) -0.0008(3) 0.0094(3) -0.0027(3)
O1 0.0334(10) 0.0395(11) 0.0352(10) -0.0076(8) 0.0090(8) 0.0032(8)
O2 0.0319(10) 0.0309(10) 0.0388(11) 0.0038(8) -0.0064(8) -0.0013(8)
O3 0.0312(10) 0.0345(10) 0.0308(10) -0.0020(8) 0.0004(8) 0.0057(8)
C1 0.0376(16) 0.0487(18) 0.0380(15) -0.0094(13) 0.0168(13) -0.0027(13)
C2 0.065(3) 0.066(3) 0.061(2) 0.0116(19) 0.035(2) 0.003(2)
C3 0.0365(18) 0.085(3) 0.055(2) -0.023(2) 0.0116(16) 0.0056(18)
F1 0.0894(18) 0.0792(16) 0.0867(18) 0.0356(15) 0.0419(15) 0.0365(15)
F2 0.0893(19) 0.120(2) 0.0428(12) 0.0115(13) 0.0277(13) 0.0057(16)
F3 0.106(2) 0.0822(19) 0.112(2) 0.0176(17) 0.0543(19) -0.0243(17)
F4 0.0499(12) 0.0827(17) 0.0755(16) -0.0033(13) 0.0057(11) 0.0232(12)
F5 0.0625(15) 0.130(2) 0.0790(17) -0.0575(17) 0.0128(13) 0.0301(15)
F6 0.0411(13) 0.143(2) 0.0858(18) -0.0079(18) 0.0260(12) -0.0069(15)
C4 0.0312(13) 0.0281(13) 0.0318(13) 0.0017(11) 0.0021(11) 0.0048(11)
C5 0.053(2) 0.0457(19) 0.052(2) 0.0098(16) 0.0185(16) -0.0002(16)
C6 0.078(3) 0.0360(17) 0.0372(17) -0.0027(14) 0.0009(17) 0.0151(17)
F7 0.112(2) 0.0602(14) 0.0919(18) -0.0052(13) 0.0749(17) 0.0021(13)
F8 0.0640(15) 0.0763(16) 0.112(2) 0.0198(15) 0.0356(15) -0.0200(13)
F9 0.0921(18) 0.113(2) 0.0481(13) 0.0348(14) 0.0238(12) 0.0281(16)
F10 0.116(2) 0.0500(14) 0.114(2) -0.0359(15) -0.0141(19) -0.0122(15)
F11 0.132(2) 0.0533(13) 0.0591(14) 0.0023(11) -0.0008(15) 0.0503(15)
F12 0.152(3) 0.0717(16) 0.0673(16) -0.0047(13) 0.0551(17) 0.0420(17)
C7 0.0332(15) 0.0409(16) 0.0296(14) -0.0052(12) -0.0014(11) 0.0057(12)
C8 0.0459(19) 0.084(3) 0.0307(16) -0.0018(17) 0.0041(14) 0.0079(19)
C9 0.0337(16) 0.0493(19) 0.0452(18) -0.0074(15) -0.0004(13) 0.0006(14)
F13 0.0680(15) 0.127(2) 0.0426(12) 0.0129(13) 0.0187(11) -0.0009(15)
F14 0.0773(17) 0.0886(18) 0.0595(14) 0.0278(13) 0.0050(12) 0.0321(14)
F15 0.0845(18) 0.126(2) 0.0332(11) -0.0178(13) -0.0050(11) -0.0088(16)
F16 0.0426(11) 0.0664(14) 0.0862(16) -0.0115(12) 0.0248(11) 0.0085(10)
F17 0.0418(11) 0.0762(15) 0.0654(14) -0.0155(12) -0.0015(10) -0.0113(10)
F18 0.0457(11) 0.0885(16) 0.0547(12) 0.0174(12) 0.0049(10) -0.0091(11)
O4 0.0279(10) 0.0339(10) 0.0442(11) 0.0044(9) 0.0093(8) -0.0057(8)
O5 0.0312(10) 0.0285(10) 0.0403(11) -0.0043(8) 0.0097(8) -0.0003(8)
O6 0.0405(11) 0.0266(9) 0.0304(9) -0.0010(8) 0.0098(8) -0.0066(8)
C10 0.0298(15) 0.0329(15) 0.070(2) -0.0048(15) 0.0172(14) -0.0060(12)
C11 0.049(2) 0.045(2) 0.084(3) 0.000(2) -0.012(2) -0.0137(17)
C12 0.098(4) 0.075(3) 0.129(4) -0.032(3) 0.086(4) -0.045(3)
F19 0.188(4) 0.112(2) 0.0525(16) -0.0018(16) -0.0083(19) -0.088(2)
F20 0.0699(15) 0.0367(11) 0.0957(18) -0.0126(11) 0.0115(13) -0.0112(10)
F21 0.0430(14) 0.0717(18) 0.221(4) 0.006(2) -0.0410(19) -0.0112(13)
F22 0.221(4) 0.132(3) 0.115(2) -0.070(2) 0.128(3) -0.113(3)
F23 0.123(3) 0.148(3) 0.326(7) -0.050(4) 0.174(4) -0.034(3)
F24 0.175(3) 0.093(2) 0.098(2) -0.0078(17) 0.076(2) -0.073(2)
C13 0.0432(16) 0.0260(14) 0.0369(15) -0.0039(11) 0.0078(12) 0.0015(12)
C14 0.078(3) 0.052(2) 0.055(2) -0.0024(17) 0.032(2) 0.020(2)
C15 0.068(2) 0.0417(19) 0.053(2) 0.0052(16) 0.0187(19) 0.0082(17)
F25 0.124(2) 0.106(2) 0.0549(14) 0.0276(14) 0.0549(15) 0.0441(18)
F26 0.150(3) 0.0625(16) 0.140(3) -0.0326(17) 0.091(2) 0.0119(17)
F27 0.0507(14) 0.118(2) 0.0915(19) -0.0088(17) 0.0303(13) 0.0015(14)
F28 0.206(4) 0.0358(13) 0.0772(18) 0.0068(12) 0.014(2) 0.0179(17)
F29 0.0748(16) 0.1010(19) 0.0415(12) 0.0124(12) 0.0005(11) 0.0066(14)
F30 0.0878(19) 0.098(2) 0.0929(19) 0.0495(16) 0.0473(16) 0.0217(15)
C16 0.0417(16) 0.0293(14) 0.0344(14) 0.0022(11) 0.0132(12) -0.0041(12)
C17 0.0490(19) 0.0463(19) 0.0441(18) 0.0098(15) 0.0134(15) 0.0033(15)
C18 0.0451(18) 0.0404(17) 0.0427(17) 0.0034(13) 0.0157(14) -0.0074(14)
F31 0.0403(11) 0.0746(15) 0.0593(13) 0.0088(11) 0.0118(9) 0.0028(10)
F32 0.0708(15) 0.0674(14) 0.0646(14) 0.0348(12) 0.0120(12) 0.0026(12)
F33 0.0663(14) 0.0779(15) 0.0387(10) -0.0143(10) 0.0021(10) -0.0015(12)
F34 0.0603(13) 0.0503(12) 0.0813(16) 0.0213(11) 0.0221(12) -0.0158(10)
F35 0.0635(13) 0.0730(15) 0.0568(12) -0.0077(11) 0.0342(11) -0.0022(11)
F36 0.0398(10) 0.0574(12) 0.0593(12) 0.0087(10) 0.0085(9) -0.0097(9)
C19 0.0383(16) 0.0381(16) 0.0394(15) -0.0086(13) 0.0094(13) 0.0020(13)
O7 0.0394(13) 0.0640(16) 0.0618(16) -0.0120(13) -0.0037(11) 0.0180(12)

loop_
_atom_type_symbol
_atom_type_description
_atom_type_scat_dispersion_real
_atom_type_scat_dispersion_imag
_atom_type_scat_source
Rh Rh -1.1178 0.9187 'International Tables Vol C Tables 4.2.6.8 and 6.1.1.4'
Cl Cl 0.1484 0.1585 'International Tables Vol C Tables 4.2.6.8 and 6.1.1.4'
C C 0.0033 0.0016 'International Tables Vol C Tables 4.2.6.8 and 6.1.1.4'
O O 0.0106 0.0060 'International Tables Vol C Tables 4.2.6.8 and 6.1.1.4'
P P 0.1023 0.0942 'International Tables Vol C Tables 4.2.6.8 and 6.1.1.4'
F F 0.0171 0.0103 'International Tables Vol C Tables 4.2.6.8 and 6.1.1.4'
H H 0.0000 0.0000 'International Tables Vol C Tables 4.2.6.8 and 6.1.1.4'

loop_
_geom_angle_atom_site_label_1
_geom_angle_atom_site_label_2
_geom_angle_atom_site_label_3
_geom_angle
C19 Rh1 P2 89.74(9)
C19 Rh1 P1 89.50(9)
P2 Rh1 P1 177.93(3)
C19 Rh1 Cl1 179.58(10)
P2 Rh1 Cl1 89.87(3)
P1 Rh1 Cl1 90.90(3)
O3 P1 O2 97.69(10)
O3 P1 O1 104.78(11)
O2 P1 O1 99.38(12)
O3 P1 Rh1 112.09(8)
O2 P1 Rh1 121.48(8)
O1 P1 Rh1 118.34(8)
O5 P2 O6 105.13(11)
O5 P2 O4 97.65(11)
O6 P2 O4 98.97(11)
O5 P2 Rh1 112.79(8)
O6 P2 Rh1 119.16(8)
O4 P2 Rh1 119.99(8)
C1 O1 P1 123.78(18)
C4 O2 P1 125.26(17)
C7 O3 P1 128.57(18)
O1 C1 C3 106.5(3)
O1 C1 C2 109.4(3)
C3 C1 C2 114.1(3)
O1 C1 H1 108.9
C3 C1 H1 108.9
C2 C1 H1 108.9
F2 C2 F3 108.2(3)
F2 C2 F1 107.8(4)
F3 C2 F1 108.5(4)
F2 C2 C1 113.1(3)
F3 C2 C1 110.6(4)
F1 C2 C1 108.4(3)
F5 C3 F4 108.1(4)
F5 C3 F6 108.5(3)
F4 C3 F6 107.7(3)
F5 C3 C1 112.4(3)
F4 C3 C1 109.6(3)
F6 C3 C1 110.4(4)
O2 C4 C6 106.9(2)
O2 C4 C5 108.1(2)
C6 C4 C5 113.5(3)
O2 C4 H2 109.4
C6 C4 H2 109.4
C5 C4 H2 109.4
F9 C5 F8 107.0(3)
F9 C5 F7 109.3(3)
F8 C5 F7 105.8(3)
F9 C5 C4 111.9(3)
F8 C5 C4 112.7(3)
F7 C5 C4 109.9(3)
F11 C6 F10 108.3(3)
F11 C6 F12 107.6(3)
F10 C6 F12 106.9(3)
F11 C6 C4 111.7(3)
F10 C6 C4 112.3(3)
F12 C6 C4 109.9(3)
O3 C7 C8 106.8(3)
O3 C7 C9 106.9(2)
C8 C7 C9 114.0(3)
O3 C7 H3 109.7
C8 C7 H3 109.7
C9 C7 H3 109.7
F13 C8 F15 108.0(3)
F13 C8 F14 107.8(4)
F15 C8 F14 108.9(3)
F13 C8 C7 109.8(3)
F15 C8 C7 110.4(3)
F14 C8 C7 111.8(3)
F16 C9 F18 108.0(3)
F16 C9 F17 107.3(3)
F18 C9 F17 107.2(3)
F16 C9 C7 112.3(3)
F18 C9 C7 110.2(3)
F17 C9 C7 111.7(3)
C10 O4 P2 125.74(19)
C13 O5 P2 127.51(18)
C16 O6 P2 123.82(17)
O4 C10 C11 106.9(3)
O4 C10 C12 107.6(3)
C11 C10 C12 113.5(3)
O4 C10 H4 109.6
C11 C10 H4 109.6
C12 C10 H4 109.6
F19 C11 F20 108.6(4)
F19 C11 F21 108.6(4)
F20 C11 F21 106.2(3)
F19 C11 C10 109.6(3)
F20 C11 C10 112.8(3)
F21 C11 C10 110.9(4)
F24 C12 F22 107.1(5)
F24 C12 F23 107.8(4)
F22 C12 F23 109.2(4)
F24 C12 C10 112.7(4)
F22 C12 C10 110.1(3)
F23 C12 C10 110.0(5)
O5 C13 C14 106.8(3)
O5 C13 C15 107.0(2)
C14 C13 C15 113.2(3)
O5 C13 H5 109.9
C14 C13 H5 109.9
C15 C13 H5 109.9
F25 C14 F26 106.7(3)
F25 C14 F27 107.9(4)
F26 C14 F27 109.7(3)
F25 C14 C13 110.2(3)
F26 C14 C13 109.9(3)
F27 C14 C13 112.2(3)
F29 C15 F28 108.2(3)
F29 C15 F30 106.3(3)
F28 C15 F30 109.2(4)
F29 C15 C13 113.2(3)
F28 C15 C13 109.8(3)
F30 C15 C13 110.0(3)
O6 C16 C17 106.0(2)
O6 C16 C18 109.5(2)
C17 C16 C18 113.9(3)
O6 C16 H6 109.1
C17 C16 H6 109.1
C18 C16 H6 109.1
F33 C17 F32 108.7(3)
F33 C17 F31 107.6(3)
F32 C17 F31 108.1(3)
F33 C17 C16 112.5(3)
F32 C17 C16 110.4(3)
F31 C17 C16 109.4(3)
F35 C18 F36 108.2(3)
F35 C18 F34 108.5(3)
F36 C18 F34 107.3(3)
F35 C18 C16 113.6(3)
F36 C18 C16 109.5(3)
F34 C18 C16 109.6(3)
O7 C19 Rh1 179.5(3)

loop_
_geom_bond_atom_site_label_1
_geom_bond_atom_site_label_2
_geom_bond_distance
Rh1 C19 1.853(3)
Rh1 P2 2.2550(7)
Rh1 P1 2.2597(8)
Rh1 Cl1 2.3561(8)
P1 O3 1.5890(19)
P1 O2 1.598(2)
P1 O1 1.601(2)
P2 O5 1.588(2)
P2 O6 1.599(2)
P2 O4 1.602(2)
O1 C1 1.416(4)
O2 C4 1.420(3)
O3 C7 1.426(3)
C1 C3 1.519(5)
C1 C2 1.526(5)
C1 H1 1.0000
C2 F2 1.319(5)
C2 F3 1.324(5)
C2 F1 1.336(5)
C3 F5 1.317(4)
C3 F4 1.323(5)
C3 F6 1.330(5)
C4 C6 1.513(4)
C4 C5 1.514(4)
C4 H2 1.0000
C5 F9 1.308(4)
C5 F8 1.324(4)
C5 F7 1.330(4)
C6 F11 1.312(4)
C6 F10 1.317(5)
C6 F12 1.319(5)
C7 C8 1.520(4)
C7 C9 1.521(5)
C7 H3 1.0000
C8 F13 1.313(4)
C8 F15 1.326(4)
C8 F14 1.327(5)
C9 F16 1.314(4)
C9 F18 1.318(4)
C9 F17 1.332(4)
O4 C10 1.410(4)
O5 C13 1.423(3)
O6 C16 1.429(3)
C10 C11 1.510(5)
C10 C12 1.512(6)
C10 H4 1.0000
C11 F19 1.309(6)
C11 F20 1.312(4)
C11 F21 1.319(5)
C12 F24 1.305(6)
C12 F22 1.323(6)
C12 F23 1.324(7)
C13 C14 1.515(5)
C13 C15 1.529(5)
C13 H5 1.0000
C14 F25 1.305(4)
C14 F26 1.325(4)
C14 F27 1.328(5)
C15 F29 1.287(4)
C15 F28 1.317(4)
C15 F30 1.326(4)
C16 C17 1.521(5)
C16 C18 1.522(4)
C16 H6 1.0000
C17 F33 1.320(4)
C17 F32 1.325(4)
C17 F31 1.334(4)
C18 F35 1.313(4)
C18 F36 1.330(4)
C18 F34 1.333(4)
C19 O7 1.127(4)

loop_
_geom_torsion_atom_site_label_1
_geom_torsion_atom_site_label_2
_geom_torsion_atom_site_label_3
_geom_torsion_atom_site_label_4
_geom_torsion
C19 Rh1 P1 O3 -0.82(13)
P2 Rh1 P1 O3 67.7(8)
Cl1 Rh1 P1 O3 179.32(9)
C19 Rh1 P1 O2 113.87(14)
P2 Rh1 P1 O2 -178(44)
Cl1 Rh1 P1 O2 -65.99(9)
C19 Rh1 P1 O1 -122.93(13)
P2 Rh1 P1 O1 -54.4(8)
Cl1 Rh1 P1 O1 57.21(9)
C19 Rh1 P2 O5 -0.41(13)
P1 Rh1 P2 O5 -68.9(8)
Cl1 Rh1 P2 O5 179.44(9)
C19 Rh1 P2 O6 -124.37(13)
P1 Rh1 P2 O6 167.1(7)
Cl1 Rh1 P2 O6 55.48(9)
C19 Rh1 P2 O4 113.75(14)
P1 Rh1 P2 O4 45.3(8)
Cl1 Rh1 P2 O4 -66.40(9)
O3 P1 O1 C1 -116.0(2)
O2 P1 O1 C1 143.4(2)
Rh1 P1 O1 C1 9.7(3)
O3 P1 O2 C4 175.8(2)
O1 P1 O2 C4 -77.7(2)
Rh1 P1 O2 C4 54.0(2)
O2 P1 O3 C7 34.5(3)
O1 P1 O3 C7 -67.4(3)
Rh1 P1 O3 C7 163.0(2)
P1 O1 C1 C3 -142.6(2)
P1 O1 C1 C2 93.6(3)
O1 C1 C2 F2 63.7(4)
C3 C1 C2 F2 -55.5(4)
O1 C1 C2 F3 -174.8(3)
C3 C1 C2 F3 66.0(4)
O1 C1 C2 F1 -55.9(4)
C3 C1 C2 F1 -175.0(3)
O1 C1 C3 F5 -57.6(4)
C2 C1 C3 F5 63.2(5)
O1 C1 C3 F4 62.6(4)
C2 C1 C3 F4 -176.6(3)
O1 C1 C3 F6 -179.0(3)
C2 C1 C3 F6 -58.2(4)
P1 O2 C4 C6 127.2(3)
P1 O2 C4 C5 -110.3(3)
O2 C4 C5 F9 -178.8(3)
C6 C4 C5 F9 -60.5(4)
O2 C4 C5 F8 -58.2(3)
C6 C4 C5 F8 60.2(4)
O2 C4 C5 F7 59.6(3)
C6 C4 C5 F7 177.9(3)
O2 C4 C6 F11 176.2(3)
C5 C4 C6 F11 57.2(4)
O2 C4 C6 F10 54.4(4)
C5 C4 C6 F10 -64.7(4)
O2 C4 C6 F12 -64.5(4)
C5 C4 C6 F12 176.5(3)
P1 O3 C7 C8 126.9(2)
P1 O3 C7 C9 -110.7(3)
O3 C7 C8 F13 -60.8(4)
C9 C7 C8 F13 -178.6(3)
O3 C7 C8 F15 -179.8(3)
C9 C7 C8 F15 62.4(4)
O3 C7 C8 F14 58.8(4)
C9 C7 C8 F14 -59.0(4)
O3 C7 C9 F16 -47.4(3)
C8 C7 C9 F16 70.4(4)
O3 C7 C9 F18 73.1(3)
C8 C7 C9 F18 -169.1(3)
O3 C7 C9 F17 -167.9(2)
C8 C7 C9 F17 -50.1(4)
O5 P2 O4 C10 -175.4(2)
O6 P2 O4 C10 -68.7(3)
Rh1 P2 O4 C10 62.7(3)
O6 P2 O5 C13 -66.0(2)
O4 P2 O5 C13 35.5(2)
Rh1 P2 O5 C13 162.6(2)
O5 P2 O6 C16 -115.4(2)
O4 P2 O6 C16 144.1(2)
Rh1 P2 O6 C16 12.2(2)
P2 O4 C10 C11 122.7(3)
P2 O4 C10 C12 -115.1(3)
O4 C10 C11 F19 -68.4(4)
C12 C10 C11 F19 173.1(4)
O4 C10 C11 F20 52.7(4)
C12 C10 C11 F20 -65.7(5)
O4 C10 C11 F21 171.7(3)
C12 C10 C11 F21 53.2(5)
O4 C10 C12 F24 -65.0(5)
C11 C10 C12 F24 53.0(6)
O4 C10 C12 F22 54.4(5)
C11 C10 C12 F22 172.4(4)
O4 C10 C12 F23 174.7(3)
C11 C10 C12 F23 -67.3(5)
P2 O5 C13 C14 124.5(3)
P2 O5 C13 C15 -114.0(3)
O5 C13 C14 F25 -60.9(4)
C15 C13 C14 F25 -178.4(3)
O5 C13 C14 F26 -178.2(3)
C15 C13 C14 F26 64.3(4)
O5 C13 C14 F27 59.4(4)
C15 C13 C14 F27 -58.1(4)
O5 C13 C15 F29 -57.1(4)
C14 C13 C15 F29 60.3(4)
O5 C13 C15 F28 -178.1(3)
C14 C13 C15 F28 -60.8(4)
O5 C13 C15 F30 61.6(4)
C14 C13 C15 F30 179.0(3)
P2 O6 C16 C17 -145.4(2)
P2 O6 C16 C18 91.3(3)
O6 C16 C17 F33 -55.5(3)
C18 C16 C17 F33 65.0(4)
O6 C16 C17 F32 -177.1(3)
C18 C16 C17 F32 -56.6(4)
O6 C16 C17 F31 64.1(3)
C18 C16 C17 F31 -175.5(3)
O6 C16 C18 F35 69.2(3)
C17 C16 C18 F35 -49.3(4)
O6 C16 C18 F36 -51.9(3)
C17 C16 C18 F36 -170.3(3)
O6 C16 C18 F34 -169.3(2)
C17 C16 C18 F34 72.2(3)
P2 Rh1 C19 O7 137(100)
P1 Rh1 C19 O7 -45(35)
Cl1 Rh1 C19 O7 116(35)
